data_7004134
loop_
_publ_author_name
'Jiang, Xin-Dong'
'Matsukawa, Shiro'
'Yamamoto, Yohsuke'

_publ_section_title
;
 Synthesis, structure and isomerization of arylphosphoranes with
 anti-apicophilic bonding modes using a novel bidentate ligand with two
 C2F5 groups
;
_journal_issue 28
_journal_name_full 'Dalton Transactions'
_journal_page_first 3678
_journal_page_last 3687
_journal_paper_doi 10.1039/b802947d
_journal_year 2008
_chemical_formula_sum 'C31 H19 F20 O2 P'
_chemical_formula_weight 834.43
_chemical_melting_point 190
_chemical_name_systematic
;
?
;
_space_group_IT_number 2
_symmetry_cell_setting triclinic
_symmetry_space_group_name_Hall '-P 1'
_symmetry_space_group_name_H-M 'P -1'
_atom_sites_solution_hydrogens geom
_atom_sites_solution_primary direct
_atom_sites_solution_secondary difmap
_audit_creation_method SHELXL-97
_cell_angle_alpha 86.9670(10)
_cell_angle_beta 87.4260(10)
_cell_angle_gamma 68.0970(10)
_cell_formula_units_Z 2
_cell_length_a 9.9960(2)
_cell_length_b 11.9660(3)
_cell_length_c 14.1910(3)
_cell_measurement_temperature 173
_cell_measurement_theta_max 28.0
_cell_measurement_theta_min 1.4
_cell_volume 1572.10(6)
_computing_cell_refinement 'HKL(Otwinowski, 1997)'
_computing_data_collection 'HKL(Otwinowski, 1997)'
_computing_data_reduction 'HKL(Otwinowski, 1997)'
_computing_structure_refinement 'SHELXL-97 (Sheldrick, 1997)'
_computing_structure_solution 'SHELXS-97 (Sheldrick, 1990)'
_diffrn_ambient_temperature 173
_diffrn_detector_area_resol_mean 10.00
_diffrn_measured_fraction_theta_full 0.919
_diffrn_measured_fraction_theta_max 0.919
_diffrn_measurement_device_type 'MacScience DIP2030 Imaging Plate'
_diffrn_measurement_method \w
_diffrn_radiation_monochromator graphite
_diffrn_radiation_source 'fine-focus sealed tube'
_diffrn_radiation_type MoK\a
_diffrn_radiation_wavelength 0.71069
_diffrn_reflns_av_R_equivalents 0.0000
_diffrn_reflns_av_sigmaI/netI 0.0188
_diffrn_reflns_limit_h_max 13
_diffrn_reflns_limit_h_min 0
_diffrn_reflns_limit_k_max 15
_diffrn_reflns_limit_k_min -14
_diffrn_reflns_limit_l_max 18
_diffrn_reflns_limit_l_min -18
_diffrn_reflns_number 6952
_diffrn_reflns_theta_full 27.96
_diffrn_reflns_theta_max 27.96
_diffrn_reflns_theta_min 1.44
_exptl_absorpt_coefficient_mu 0.238
_exptl_absorpt_correction_type none
_exptl_crystal_colour colorless
_exptl_crystal_density_diffrn 1.763
_exptl_crystal_density_method 'not measured'
_exptl_crystal_description plate
_exptl_crystal_F_000 832
_exptl_crystal_size_max 0.40
_exptl_crystal_size_mid 0.30
_exptl_crystal_size_min 0.30
_refine_diff_density_max 0.421
_refine_diff_density_min -0.598
_refine_diff_density_rms 0.127
_refine_ls_extinction_method none
_refine_ls_goodness_of_fit_ref 1.126
_refine_ls_hydrogen_treatment constr
_refine_ls_matrix_type full
_refine_ls_number_parameters 490
_refine_ls_number_reflns 6952
_refine_ls_number_restraints 0
_refine_ls_restrained_S_all 1.126
_refine_ls_R_factor_all 0.0393
_refine_ls_R_factor_gt 0.0352
_refine_ls_shift/su_max 0.001
_refine_ls_shift/su_mean 0.000
_refine_ls_structure_factor_coef Fsqd
_refine_ls_weighting_details 'calc w=1/[\s^2^(Fo^2^)+(0.0759P)^2^+0.7425P] where P=(Fo^2^+2Fc^2^)/3'
_refine_ls_weighting_scheme calc
_refine_ls_wR_factor_gt 0.1078
_refine_ls_wR_factor_ref 0.1256
_reflns_number_gt 6630
_reflns_number_total 6952
_reflns_threshold_expression >2sigma(I)
_cod_data_source_file b802947d.txt
_cod_data_source_block compound13e
_cod_original_sg_symbol_H-M P-1
_cod_database_code 7004134

loop_
_symmetry_equiv_pos_as_xyz
'x, y, z'
'-x, -y, -z'

loop_
_atom_site_label
_atom_site_type_symbol
_atom_site_fract_x
_atom_site_fract_y
_atom_site_fract_z
_atom_site_U_iso_or_equiv
_atom_site_adp_type
_atom_site_occupancy
_atom_site_symmetry_multiplicity
_atom_site_calc_flag
_atom_site_refinement_flags
_atom_site_disorder_assembly
_atom_site_disorder_group
C1 C 0.86115(15) 0.85359(13) 0.87117(10) 0.0155(3) Uani 1 1 d . . .
C2 C 0.90240(16) 0.80245(14) 0.96159(10) 0.0191(3) Uani 1 1 d . . .
H1 H 0.9780 0.7258 0.9688 0.023 Uiso 1 1 calc R . .
C3 C 0.83213(18) 0.86444(16) 1.04023(11) 0.0227(3) Uani 1 1 d . . .
H2 H 0.8604 0.8301 1.1015 0.027 Uiso 1 1 calc R . .
C4 C 0.72060(19) 0.97647(16) 1.03072(12) 0.0255(3) Uani 1 1 d . . .
H3 H 0.6726 1.0174 1.0854 0.031 Uiso 1 1 calc R . .
C5 C 0.67932(17) 1.02861(15) 0.94184(12) 0.0237(3) Uani 1 1 d . . .
H4 H 0.6035 1.1051 0.9349 0.028 Uiso 1 1 calc R . .
C6 C 0.75122(15) 0.96660(13) 0.86297(10) 0.0172(3) Uani 1 1 d . . .
C7 C 0.72222(14) 1.01051(13) 0.76085(10) 0.0152(3) Uani 1 1 d . . .
C8 C 0.74322(16) 1.13219(14) 0.73906(11) 0.0197(3) Uani 1 1 d . . .
C9 C 0.87186(18) 1.14902(16) 0.78592(13) 0.0260(3) Uani 1 1 d . . .
C10 C 0.56667(15) 1.01889(13) 0.73864(11) 0.0185(3) Uani 1 1 d . . .
C11 C 0.50911(17) 1.05650(17) 0.63811(12) 0.0272(4) Uani 1 1 d . . .
C12 C 1.09011(15) 0.79748(13) 0.69326(10) 0.0154(3) Uani 1 1 d . . .
C13 C 1.09344(16) 0.88925(14) 0.62865(11) 0.0191(3) Uani 1 1 d . . .
H5 H 1.0081 0.9576 0.6167 0.023 Uiso 1 1 calc R . .
C14 C 1.22227(18) 0.87952(16) 0.58228(12) 0.0247(3) Uani 1 1 d . . .
H6 H 1.2247 0.9417 0.5385 0.030 Uiso 1 1 calc R . .
C15 C 1.34756(18) 0.78014(17) 0.59905(13) 0.0273(3) Uani 1 1 d . . .
H7 H 1.4349 0.7746 0.5666 0.033 Uiso 1 1 calc R . .
C16 C 1.34592(16) 0.68898(15) 0.66295(12) 0.0240(3) Uani 1 1 d . . .
H8 H 1.4314 0.6207 0.6745 0.029 Uiso 1 1 calc R . .
C17 C 1.21688(15) 0.69924(13) 0.70982(10) 0.0171(3) Uani 1 1 d . . .
C18 C 1.19672(14) 0.60998(13) 0.78387(10) 0.0168(3) Uani 1 1 d . . .
C19 C 1.29653(16) 0.59117(15) 0.86983(11) 0.0232(3) Uani 1 1 d . . .
C20 C 1.31747(18) 0.70298(18) 0.90583(13) 0.0297(4) Uani 1 1 d . . .
C21 C 1.22256(16) 0.48830(14) 0.73639(12) 0.0214(3) Uani 1 1 d . . .
C22 C 1.20231(19) 0.38337(15) 0.79616(15) 0.0317(4) Uani 1 1 d . . .
C23 C 0.84333(14) 0.69832(13) 0.70214(10) 0.0154(3) Uani 1 1 d . . .
C24 C 0.84312(15) 0.69399(14) 0.60259(10) 0.0181(3) Uani 1 1 d . . .
C25 C 0.78964(17) 0.61516(15) 0.56315(12) 0.0233(3) Uani 1 1 d . . .
H9 H 0.7899 0.6126 0.4964 0.028 Uiso 1 1 calc R . .
C26 C 0.73614(16) 0.54040(15) 0.61740(13) 0.0237(3) Uani 1 1 d . . .
C27 C 0.73166(16) 0.54954(14) 0.71462(12) 0.0223(3) Uani 1 1 d . . .
H10 H 0.6920 0.5014 0.7529 0.027 Uiso 1 1 calc R . .
C28 C 0.78308(15) 0.62657(13) 0.75849(11) 0.0179(3) Uani 1 1 d . . .
C29 C 0.90205(19) 0.76519(16) 0.53293(11) 0.0253(3) Uani 1 1 d . . .
H11 H 1.0077 0.7292 0.5313 0.038 Uiso 1 1 calc R . .
H12 H 0.8704 0.8487 0.5523 0.038 Uiso 1 1 calc R . .
H13 H 0.8663 0.7638 0.4700 0.038 Uiso 1 1 calc R . .
C30 C 0.6858(2) 0.45251(19) 0.57171(15) 0.0349(4) Uani 1 1 d . . .
H14 H 0.6357 0.4898 0.5136 0.052 Uiso 1 1 calc R . .
H15 H 0.6198 0.4308 0.6153 0.052 Uiso 1 1 calc R . .
H16 H 0.7692 0.3798 0.5565 0.052 Uiso 1 1 calc R . .
C31 C 0.76598(17) 0.62917(16) 0.86475(11) 0.0235(3) Uani 1 1 d . . .
H17 H 0.7204 0.5728 0.8874 0.035 Uiso 1 1 calc R . .
H18 H 0.7055 0.7108 0.8831 0.035 Uiso 1 1 calc R . .
H19 H 0.8610 0.6056 0.8926 0.035 Uiso 1 1 calc R . .
O1 O 0.82023(10) 0.92437(9) 0.70424(7) 0.0149(2) Uani 1 1 d . . .
O2 O 1.05423(10) 0.65756(9) 0.81692(7) 0.0159(2) Uani 1 1 d . . .
P1 P 0.93269(3) 0.78662(3) 0.75779(2) 0.01265(10) Uani 1 1 d . . .
F1 F 0.62473(11) 1.22704(9) 0.76550(8) 0.0301(2) Uani 1 1 d . . .
F2 F 0.76369(11) 1.14496(9) 0.64494(7) 0.0265(2) Uani 1 1 d . . .
F3 F 0.98957(11) 1.05001(11) 0.78513(9) 0.0370(3) Uani 1 1 d . . .
F4 F 0.84021(14) 1.18018(14) 0.87443(9) 0.0454(3) Uani 1 1 d . . .
F5 F 0.90153(16) 1.23654(13) 0.73988(11) 0.0511(4) Uani 1 1 d . . .
F6 F 0.46693(10) 1.09457(9) 0.79699(7) 0.0266(2) Uani 1 1 d . . .
F7 F 0.56336(10) 0.90782(9) 0.75668(8) 0.0270(2) Uani 1 1 d . . .
F8 F 0.59655(12) 0.98736(15) 0.57433(8) 0.0465(3) Uani 1 1 d . . .
F9 F 0.49065(14) 1.17014(12) 0.61563(9) 0.0431(3) Uani 1 1 d . . .
F10 F 0.38070(11) 1.04768(12) 0.63414(9) 0.0380(3) Uani 1 1 d . . .
F11 F 1.43134(10) 0.51143(10) 0.85010(8) 0.0332(3) Uani 1 1 d . . .
F12 F 1.24211(12) 0.54434(10) 0.94407(7) 0.0318(2) Uani 1 1 d . . .
F13 F 1.19295(11) 0.79568(11) 0.91435(9) 0.0361(3) Uani 1 1 d . . .
F14 F 1.40477(13) 0.73792(13) 0.84935(9) 0.0421(3) Uani 1 1 d . . .
F15 F 1.37649(15) 0.67627(14) 0.99012(9) 0.0497(3) Uani 1 1 d . . .
F16 F 1.35657(10) 0.44185(9) 0.69629(8) 0.0292(2) Uani 1 1 d . . .
F17 F 1.12824(11) 0.51402(9) 0.66553(8) 0.0280(2) Uani 1 1 d . . .
F18 F 1.07787(13) 0.41824(10) 0.84421(11) 0.0477(4) Uani 1 1 d . . .
F19 F 1.30830(14) 0.33446(10) 0.85626(10) 0.0421(3) Uani 1 1 d . . .
F20 F 1.20500(14) 0.29804(10) 0.73894(11) 0.0453(3) Uani 1 1 d . . .

loop_
_atom_site_aniso_label
_atom_site_aniso_U_11
_atom_site_aniso_U_22
_atom_site_aniso_U_33
_atom_site_aniso_U_23
_atom_site_aniso_U_13
_atom_site_aniso_U_12
C1 0.0153(6) 0.0169(6) 0.0147(6) -0.0006(5) 0.0013(5) -0.0067(5)
C2 0.0208(7) 0.0214(7) 0.0152(6) 0.0023(6) -0.0012(5) -0.0084(5)
C3 0.0281(8) 0.0289(8) 0.0141(6) 0.0002(6) 0.0009(5) -0.0143(6)
C4 0.0316(8) 0.0288(8) 0.0173(7) -0.0069(7) 0.0075(6) -0.0128(7)
C5 0.0245(7) 0.0218(7) 0.0213(7) -0.0055(6) 0.0048(6) -0.0046(6)
C6 0.0174(6) 0.0176(7) 0.0160(6) -0.0004(6) 0.0010(5) -0.0061(5)
C7 0.0137(6) 0.0128(6) 0.0167(6) -0.0006(5) 0.0014(5) -0.0025(5)
C8 0.0197(7) 0.0142(6) 0.0229(7) 0.0000(6) 0.0003(5) -0.0040(5)
C9 0.0275(8) 0.0218(8) 0.0314(8) -0.0050(7) 0.0010(6) -0.0120(6)
C10 0.0141(6) 0.0164(6) 0.0224(7) 0.0001(6) 0.0018(5) -0.0032(5)
C11 0.0171(7) 0.0359(9) 0.0267(8) 0.0023(7) -0.0044(6) -0.0078(6)
C12 0.0150(6) 0.0159(6) 0.0154(6) -0.0006(5) 0.0015(5) -0.0059(5)
C13 0.0199(7) 0.0181(7) 0.0196(7) 0.0013(6) 0.0016(5) -0.0078(5)
C14 0.0257(8) 0.0262(8) 0.0248(7) 0.0027(7) 0.0048(6) -0.0138(6)
C15 0.0209(7) 0.0330(9) 0.0293(8) 0.0005(7) 0.0080(6) -0.0127(6)
C16 0.0144(6) 0.0258(8) 0.0289(8) -0.0003(7) 0.0040(5) -0.0047(5)
C17 0.0154(6) 0.0170(6) 0.0180(6) -0.0003(6) 0.0016(5) -0.0055(5)
C18 0.0124(6) 0.0160(6) 0.0189(6) 0.0012(6) 0.0003(5) -0.0019(5)
C19 0.0166(7) 0.0252(8) 0.0224(7) 0.0028(6) -0.0025(5) -0.0018(6)
C20 0.0210(7) 0.0380(10) 0.0292(8) -0.0059(8) -0.0052(6) -0.0087(7)
C21 0.0164(7) 0.0168(7) 0.0265(8) -0.0018(6) 0.0024(5) -0.0011(5)
C22 0.0280(8) 0.0147(7) 0.0471(11) 0.0015(8) 0.0051(7) -0.0027(6)
C23 0.0136(6) 0.0137(6) 0.0175(6) -0.0002(5) -0.0002(5) -0.0035(5)
C24 0.0170(6) 0.0183(7) 0.0174(7) -0.0016(6) -0.0002(5) -0.0046(5)
C25 0.0218(7) 0.0255(8) 0.0217(7) -0.0049(6) -0.0017(5) -0.0073(6)
C26 0.0168(7) 0.0209(7) 0.0333(8) -0.0065(7) -0.0018(6) -0.0062(5)
C27 0.0169(7) 0.0198(7) 0.0311(8) -0.0002(6) 0.0004(6) -0.0079(5)
C28 0.0142(6) 0.0170(6) 0.0213(7) 0.0017(6) -0.0002(5) -0.0050(5)
C29 0.0328(8) 0.0305(8) 0.0156(7) -0.0006(6) 0.0011(6) -0.0154(7)
C30 0.0338(9) 0.0344(10) 0.0429(10) -0.0138(9) -0.0013(8) -0.0184(8)
C31 0.0239(7) 0.0283(8) 0.0216(7) 0.0034(6) 0.0023(6) -0.0146(6)
O1 0.0140(4) 0.0135(5) 0.0138(4) -0.0002(4) 0.0013(3) -0.0014(3)
O2 0.0121(4) 0.0145(5) 0.0175(5) 0.0023(4) 0.0012(3) -0.0015(3)
P1 0.01168(16) 0.01229(17) 0.01264(17) 0.00083(13) 0.00073(12) -0.00319(12)
F1 0.0257(5) 0.0138(4) 0.0449(6) -0.0039(4) 0.0017(4) -0.0005(4)
F2 0.0338(5) 0.0236(5) 0.0239(5) 0.0066(4) -0.0018(4) -0.0137(4)
F3 0.0230(5) 0.0350(6) 0.0523(7) -0.0140(6) -0.0073(5) -0.0078(4)
F4 0.0446(7) 0.0621(9) 0.0386(6) -0.0270(7) 0.0051(5) -0.0277(6)
F5 0.0592(8) 0.0464(8) 0.0659(9) 0.0134(7) -0.0137(7) -0.0412(7)
F6 0.0158(4) 0.0270(5) 0.0299(5) -0.0041(4) 0.0057(4) 0.0000(4)
F7 0.0203(4) 0.0204(5) 0.0417(6) 0.0034(4) -0.0013(4) -0.0097(4)
F8 0.0272(6) 0.0755(10) 0.0252(5) -0.0124(6) -0.0050(4) -0.0037(6)
F9 0.0414(6) 0.0454(7) 0.0434(7) 0.0236(6) -0.0188(5) -0.0185(5)
F10 0.0197(5) 0.0514(7) 0.0443(6) 0.0027(6) -0.0110(4) -0.0145(5)
F11 0.0171(5) 0.0323(6) 0.0390(6) -0.0001(5) -0.0062(4) 0.0042(4)
F12 0.0324(5) 0.0352(6) 0.0230(5) 0.0110(4) -0.0051(4) -0.0081(4)
F13 0.0248(5) 0.0317(6) 0.0510(7) -0.0149(5) -0.0019(5) -0.0079(4)
F14 0.0335(6) 0.0563(8) 0.0475(7) -0.0126(6) 0.0042(5) -0.0287(6)
F15 0.0499(7) 0.0622(9) 0.0356(6) -0.0076(6) -0.0203(6) -0.0165(7)
F16 0.0201(5) 0.0226(5) 0.0384(6) -0.0063(4) 0.0086(4) -0.0006(4)
F17 0.0270(5) 0.0231(5) 0.0308(5) -0.0079(4) -0.0044(4) -0.0042(4)
F18 0.0374(6) 0.0221(5) 0.0764(10) 0.0069(6) 0.0234(6) -0.0066(5)
F19 0.0444(7) 0.0214(5) 0.0517(7) 0.0120(5) -0.0054(5) -0.0033(5)
F20 0.0470(7) 0.0183(5) 0.0700(9) -0.0067(6) -0.0008(6) -0.0109(5)

loop_
_atom_type_symbol
_atom_type_description
_atom_type_scat_dispersion_real
_atom_type_scat_dispersion_imag
_atom_type_scat_source
C C 0.0033 0.0016 'International Tables Vol C Tables 4.2.6.8 and 6.1.1.4'
H H 0.0000 0.0000 'International Tables Vol C Tables 4.2.6.8 and 6.1.1.4'
O O 0.0106 0.0060 'International Tables Vol C Tables 4.2.6.8 and 6.1.1.4'
F F 0.0171 0.0103 'International Tables Vol C Tables 4.2.6.8 and 6.1.1.4'
P P 0.1023 0.0942 'International Tables Vol C Tables 4.2.6.8 and 6.1.1.4'

loop_
_geom_angle_atom_site_label_1
_geom_angle_atom_site_label_2
_geom_angle_atom_site_label_3
_geom_angle
_geom_angle_site_symmetry_1
_geom_angle_site_symmetry_3
_geom_angle_publ_flag
C6 C1 C2 118.83(14) . . ?
C6 C1 P1 113.80(11) . . ?
C2 C1 P1 127.34(12) . . ?
C3 C2 C1 119.53(14) . . ?
C3 C2 H1 120.2 . . ?
C1 C2 H1 120.2 . . ?
C2 C3 C4 120.89(14) . . ?
C2 C3 H2 119.6 . . ?
C4 C3 H2 119.6 . . ?
C5 C4 C3 120.26(15) . . ?
C5 C4 H3 119.9 . . ?
C3 C4 H3 119.9 . . ?
C4 C5 C6 118.69(15) . . ?
C4 C5 H4 120.7 . . ?
C6 C5 H4 120.7 . . ?
C1 C6 C5 121.79(14) . . ?
C1 C6 C7 112.33(13) . . ?
C5 C6 C7 125.89(14) . . ?
O1 C7 C6 107.82(11) . . ?
O1 C7 C8 107.76(11) . . ?
C6 C7 C8 112.49(13) . . ?
O1 C7 C10 108.32(12) . . ?
C6 C7 C10 107.98(11) . . ?
C8 C7 C10 112.30(11) . . ?
F2 C8 F1 107.61(12) . . ?
F2 C8 C9 106.17(12) . . ?
F1 C8 C9 105.40(13) . . ?
F2 C8 C7 108.84(13) . . ?
F1 C8 C7 111.19(12) . . ?
C9 C8 C7 117.16(12) . . ?
F4 C9 F3 107.92(16) . . ?
F4 C9 F5 107.43(15) . . ?
F3 C9 F5 108.32(15) . . ?
F4 C9 C8 111.36(14) . . ?
F3 C9 C8 112.27(14) . . ?
F5 C9 C8 109.37(14) . . ?
F7 C10 F6 106.96(12) . . ?
F7 C10 C11 105.64(14) . . ?
F6 C10 C11 105.78(12) . . ?
F7 C10 C7 106.83(11) . . ?
F6 C10 C7 111.11(13) . . ?
C11 C10 C7 119.77(12) . . ?
F8 C11 F9 108.47(15) . . ?
F8 C11 F10 108.78(16) . . ?
F9 C11 F10 107.01(14) . . ?
F8 C11 C10 111.61(14) . . ?
F9 C11 C10 111.81(15) . . ?
F10 C11 C10 109.01(14) . . ?
C17 C12 C13 118.89(13) . . ?
C17 C12 P1 113.70(10) . . ?
C13 C12 P1 127.36(11) . . ?
C14 C13 C12 119.50(14) . . ?
C14 C13 H5 120.3 . . ?
C12 C13 H5 120.3 . . ?
C15 C14 C13 120.80(14) . . ?
C15 C14 H6 119.6 . . ?
C13 C14 H6 119.6 . . ?
C16 C15 C14 120.31(14) . . ?
C16 C15 H7 119.8 . . ?
C14 C15 H7 119.8 . . ?
C15 C16 C17 118.82(14) . . ?
C15 C16 H8 120.6 . . ?
C17 C16 H8 120.6 . . ?
C12 C17 C16 121.67(13) . . ?
C12 C17 C18 112.56(12) . . ?
C16 C17 C18 125.75(13) . . ?
O2 C18 C17 107.34(11) . . ?
O2 C18 C19 107.96(12) . . ?
C17 C18 C19 112.13(12) . . ?
O2 C18 C21 108.54(12) . . ?
C17 C18 C21 109.07(12) . . ?
C19 C18 C21 111.63(12) . . ?
F12 C19 F11 107.62(13) . . ?
F12 C19 C20 106.21(14) . . ?
F11 C19 C20 105.41(13) . . ?
F12 C19 C18 108.57(13) . . ?
F11 C19 C18 110.77(14) . . ?
C20 C19 C18 117.77(13) . . ?
F14 C20 F15 107.34(15) . . ?
F14 C20 F13 108.12(16) . . ?
F15 C20 F13 108.07(17) . . ?
F14 C20 C19 112.05(15) . . ?
F15 C20 C19 109.28(16) . . ?
F13 C20 C19 111.80(14) . . ?
F17 C21 F16 106.76(13) . . ?
F17 C21 C22 105.97(14) . . ?
F16 C21 C22 105.82(12) . . ?
F17 C21 C18 106.77(12) . . ?
F16 C21 C18 111.41(13) . . ?
C22 C21 C18 119.38(14) . . ?
F18 C22 F19 108.65(17) . . ?
F18 C22 F20 108.00(16) . . ?
F19 C22 F20 107.64(14) . . ?
F18 C22 C21 112.27(13) . . ?
F19 C22 C21 111.16(15) . . ?
F20 C22 C21 108.96(17) . . ?
C24 C23 C28 118.94(13) . . ?
C24 C23 P1 120.60(11) . . ?
C28 C23 P1 120.30(11) . . ?
C25 C24 C23 118.97(14) . . ?
C25 C24 C29 115.55(14) . . ?
C23 C24 C29 125.44(14) . . ?
C26 C25 C24 122.78(15) . . ?
C26 C25 H9 118.6 . . ?
C24 C25 H9 118.6 . . ?
C27 C26 C25 117.40(15) . . ?
C27 C26 C30 121.72(16) . . ?
C25 C26 C30 120.88(17) . . ?
C26 C27 C28 122.66(14) . . ?
C26 C27 H10 118.7 . . ?
C28 C27 H10 118.7 . . ?
C27 C28 C23 119.14(14) . . ?
C27 C28 C31 116.25(13) . . ?
C23 C28 C31 124.60(14) . . ?
C24 C29 H11 109.5 . . ?
C24 C29 H12 109.5 . . ?
H11 C29 H12 109.5 . . ?
C24 C29 H13 109.5 . . ?
H11 C29 H13 109.5 . . ?
H12 C29 H13 109.5 . . ?
C26 C30 H14 109.5 . . ?
C26 C30 H15 109.5 . . ?
H14 C30 H15 109.5 . . ?
C26 C30 H16 109.5 . . ?
H14 C30 H16 109.5 . . ?
H15 C30 H16 109.5 . . ?
C28 C31 H17 109.5 . . ?
C28 C31 H18 109.5 . . ?
H17 C31 H18 109.5 . . ?
C28 C31 H19 109.5 . . ?
H17 C31 H19 109.5 . . ?
H18 C31 H19 109.5 . . ?
C7 O1 P1 118.65(8) . . ?
C18 O2 P1 118.66(8) . . ?
O1 P1 O2 174.02(5) . . ?
O1 P1 C12 90.68(6) . . ?
O2 P1 C12 86.72(6) . . ?
O1 P1 C1 86.85(6) . . ?
O2 P1 C1 90.28(6) . . ?
C12 P1 C1 125.52(7) . . ?
O1 P1 C23 93.52(6) . . ?
O2 P1 C23 92.46(6) . . ?
C12 P1 C23 115.63(7) . . ?
C1 P1 C23 118.85(6) . . ?

loop_
_geom_bond_atom_site_label_1
_geom_bond_atom_site_label_2
_geom_bond_distance
_geom_bond_site_symmetry_2
_geom_bond_publ_flag
C1 C6 1.3913(19) . ?
C1 C2 1.4026(19) . ?
C1 P1 1.8298(15) . ?
C2 C3 1.385(2) . ?
C2 H1 0.9500 . ?
C3 C4 1.392(2) . ?
C3 H2 0.9500 . ?
C4 C5 1.386(2) . ?
C4 H3 0.9500 . ?
C5 C6 1.392(2) . ?
C5 H4 0.9500 . ?
C6 C7 1.5177(19) . ?
C7 O1 1.3897(17) . ?
C7 C8 1.560(2) . ?
C7 C10 1.5656(19) . ?
C8 F2 1.3514(18) . ?
C8 F1 1.3542(17) . ?
C8 C9 1.556(2) . ?
C9 F4 1.320(2) . ?
C9 F3 1.322(2) . ?
C9 F5 1.324(2) . ?
C10 F7 1.3525(17) . ?
C10 F6 1.3533(17) . ?
C10 C11 1.543(2) . ?
C11 F8 1.318(2) . ?
C11 F9 1.326(2) . ?
C11 F10 1.3305(19) . ?
C12 C17 1.3889(19) . ?
C12 C13 1.4020(19) . ?
C12 P1 1.8282(14) . ?
C13 C14 1.387(2) . ?
C13 H5 0.9500 . ?
C14 C15 1.387(2) . ?
C14 H6 0.9500 . ?
C15 C16 1.385(2) . ?
C15 H7 0.9500 . ?
C16 C17 1.391(2) . ?
C16 H8 0.9500 . ?
C17 C18 1.5193(19) . ?
C18 O2 1.3915(16) . ?
C18 C19 1.564(2) . ?
C18 C21 1.565(2) . ?
C19 F12 1.3540(19) . ?
C19 F11 1.3564(18) . ?
C19 C20 1.545(3) . ?
C20 F14 1.324(2) . ?
C20 F15 1.328(2) . ?
C20 F13 1.329(2) . ?
C21 F17 1.3529(19) . ?
C21 F16 1.3553(17) . ?
C21 C22 1.549(2) . ?
C22 F18 1.324(2) . ?
C22 F19 1.326(2) . ?
C22 F20 1.330(3) . ?
C23 C24 1.417(2) . ?
C23 C28 1.4175(19) . ?
C23 P1 1.8422(15) . ?
C24 C25 1.396(2) . ?
C24 C29 1.511(2) . ?
C25 C26 1.388(2) . ?
C25 H9 0.9500 . ?
C26 C27 1.387(2) . ?
C26 C30 1.509(2) . ?
C27 C28 1.394(2) . ?
C27 H10 0.9500 . ?
C28 C31 1.511(2) . ?
C29 H11 0.9800 . ?
C29 H12 0.9800 . ?
C29 H13 0.9800 . ?
C30 H14 0.9800 . ?
C30 H15 0.9800 . ?
C30 H16 0.9800 . ?
C31 H17 0.9800 . ?
C31 H18 0.9800 . ?
C31 H19 0.9800 . ?
O1 P1 1.7663(10) . ?
O2 P1 1.7663(10) . ?

loop_
_geom_torsion_atom_site_label_1
_geom_torsion_atom_site_label_2
_geom_torsion_atom_site_label_3
_geom_torsion_atom_site_label_4
_geom_torsion
_geom_torsion_site_symmetry_1
_geom_torsion_site_symmetry_2
_geom_torsion_site_symmetry_3
_geom_torsion_site_symmetry_4
_geom_torsion_publ_flag
C6 C1 C2 C3 0.8(2) . . . . ?
P1 C1 C2 C3 -177.38(11) . . . . ?
C1 C2 C3 C4 0.4(2) . . . . ?
C2 C3 C4 C5 -0.9(3) . . . . ?
C3 C4 C5 C6 0.2(3) . . . . ?
C2 C1 C6 C5 -1.5(2) . . . . ?
P1 C1 C6 C5 176.90(12) . . . . ?
C2 C1 C6 C7 178.52(13) . . . . ?
P1 C1 C6 C7 -3.07(16) . . . . ?
C4 C5 C6 C1 1.0(2) . . . . ?
C4 C5 C6 C7 -179.01(15) . . . . ?
C1 C6 C7 O1 -2.15(16) . . . . ?
C5 C6 C7 O1 177.87(14) . . . . ?
C1 C6 C7 C8 -120.84(14) . . . . ?
C5 C6 C7 C8 59.19(19) . . . . ?
C1 C6 C7 C10 114.68(13) . . . . ?
C5 C6 C7 C10 -65.29(19) . . . . ?
O1 C7 C8 F2 40.96(15) . . . . ?
C6 C7 C8 F2 159.67(12) . . . . ?
C10 C7 C8 F2 -78.25(15) . . . . ?
O1 C7 C8 F1 159.32(12) . . . . ?
C6 C7 C8 F1 -81.96(15) . . . . ?
C10 C7 C8 F1 40.11(17) . . . . ?
O1 C7 C8 C9 -79.42(16) . . . . ?
C6 C7 C8 C9 39.30(18) . . . . ?
C10 C7 C8 C9 161.37(14) . . . . ?
F2 C8 C9 F4 158.02(14) . . . . ?
F1 C8 C9 F4 44.03(18) . . . . ?
C7 C8 C9 F4 -80.21(18) . . . . ?
F2 C8 C9 F3 -80.84(16) . . . . ?
F1 C8 C9 F3 165.18(14) . . . . ?
C7 C8 C9 F3 40.9(2) . . . . ?
F2 C8 C9 F5 39.43(19) . . . . ?
F1 C8 C9 F5 -74.55(17) . . . . ?
C7 C8 C9 F5 161.20(14) . . . . ?
O1 C7 C10 F7 58.80(15) . . . . ?
C6 C7 C10 F7 -57.72(15) . . . . ?
C8 C7 C10 F7 177.68(12) . . . . ?
O1 C7 C10 F6 175.13(11) . . . . ?
C6 C7 C10 F6 58.61(15) . . . . ?
C8 C7 C10 F6 -65.99(16) . . . . ?
O1 C7 C10 C11 -61.04(17) . . . . ?
C6 C7 C10 C11 -177.55(14) . . . . ?
C8 C7 C10 C11 57.84(19) . . . . ?
F7 C10 C11 F8 -65.71(17) . . . . ?
F6 C10 C11 F8 -178.91(14) . . . . ?
C7 C10 C11 F8 54.7(2) . . . . ?
F7 C10 C11 F9 172.59(13) . . . . ?
F6 C10 C11 F9 59.38(17) . . . . ?
C7 C10 C11 F9 -66.98(19) . . . . ?
F7 C10 C11 F10 54.48(17) . . . . ?
F6 C10 C11 F10 -58.73(18) . . . . ?
C7 C10 C11 F10 174.91(13) . . . . ?
C17 C12 C13 C14 0.6(2) . . . . ?
P1 C12 C13 C14 -176.61(13) . . . . ?
C12 C13 C14 C15 0.1(3) . . . . ?
C13 C14 C15 C16 -0.3(3) . . . . ?
C14 C15 C16 C17 -0.1(3) . . . . ?
C13 C12 C17 C16 -1.0(2) . . . . ?
P1 C12 C17 C16 176.56(13) . . . . ?
C13 C12 C17 C18 178.03(13) . . . . ?
P1 C12 C17 C18 -4.44(17) . . . . ?
C15 C16 C17 C12 0.8(3) . . . . ?
C15 C16 C17 C18 -178.10(16) . . . . ?
C12 C17 C18 O2 -2.64(18) . . . . ?
C16 C17 C18 O2 176.32(15) . . . . ?
C12 C17 C18 C19 -121.06(14) . . . . ?
C16 C17 C18 C19 57.9(2) . . . . ?
C12 C17 C18 C21 114.78(14) . . . . ?
C16 C17 C18 C21 -66.3(2) . . . . ?
O2 C18 C19 F12 42.32(17) . . . . ?
C17 C18 C19 F12 160.36(12) . . . . ?
C21 C18 C19 F12 -76.90(16) . . . . ?
O2 C18 C19 F11 160.27(12) . . . . ?
C17 C18 C19 F11 -81.68(16) . . . . ?
C21 C18 C19 F11 41.06(17) . . . . ?
O2 C18 C19 C20 -78.32(16) . . . . ?
C17 C18 C19 C20 39.72(19) . . . . ?
C21 C18 C19 C20 162.46(13) . . . . ?
F12 C19 C20 F14 162.91(13) . . . . ?
F11 C19 C20 F14 48.89(18) . . . . ?
C18 C19 C20 F14 -75.23(18) . . . . ?
F12 C19 C20 F15 44.07(18) . . . . ?
F11 C19 C20 F15 -69.95(17) . . . . ?
C18 C19 C20 F15 165.92(14) . . . . ?
F12 C19 C20 F13 -75.53(17) . . . . ?
F11 C19 C20 F13 170.45(14) . . . . ?
C18 C19 C20 F13 46.3(2) . . . . ?
O2 C18 C21 F17 59.12(15) . . . . ?
C17 C18 C21 F17 -57.54(15) . . . . ?
C19 C18 C21 F17 177.99(12) . . . . ?
O2 C18 C21 F16 175.33(11) . . . . ?
C17 C18 C21 F16 58.67(16) . . . . ?
C19 C18 C21 F16 -65.80(16) . . . . ?
O2 C18 C21 C22 -60.84(17) . . . . ?
C17 C18 C21 C22 -177.50(13) . . . . ?
C19 C18 C21 C22 58.04(18) . . . . ?
F17 C21 C22 F18 -70.6(2) . . . . ?
F16 C21 C22 F18 176.25(17) . . . . ?
C18 C21 C22 F18 49.7(2) . . . . ?
F17 C21 C22 F19 167.43(14) . . . . ?
F16 C21 C22 F19 54.3(2) . . . . ?
C18 C21 C22 F19 -72.20(19) . . . . ?
F17 C21 C22 F20 48.97(17) . . . . ?
F16 C21 C22 F20 -64.17(18) . . . . ?
C18 C21 C22 F20 169.33(13) . . . . ?
C28 C23 C24 C25 -2.9(2) . . . . ?
P1 C23 C24 C25 172.47(11) . . . . ?
C28 C23 C24 C29 179.60(14) . . . . ?
P1 C23 C24 C29 -5.0(2) . . . . ?
C23 C24 C25 C26 0.1(2) . . . . ?
C29 C24 C25 C26 177.82(15) . . . . ?
C24 C25 C26 C27 2.6(2) . . . . ?
C24 C25 C26 C30 -177.15(15) . . . . ?
C25 C26 C27 C28 -2.4(2) . . . . ?
C30 C26 C27 C28 177.30(15) . . . . ?
C26 C27 C28 C23 -0.4(2) . . . . ?
C26 C27 C28 C31 178.04(14) . . . . ?
C24 C23 C28 C27 3.0(2) . . . . ?
P1 C23 C28 C27 -172.34(11) . . . . ?
C24 C23 C28 C31 -175.22(14) . . . . ?
P1 C23 C28 C31 9.4(2) . . . . ?
C6 C7 O1 P1 6.95(14) . . . . ?
C8 C7 O1 P1 128.62(10) . . . . ?
C10 C7 O1 P1 -109.67(11) . . . . ?
C17 C18 O2 P1 9.25(16) . . . . ?
C19 C18 O2 P1 130.33(11) . . . . ?
C21 C18 O2 P1 -108.51(11) . . . . ?
C7 O1 P1 O2 -68.8(5) . . . . ?
C7 O1 P1 C12 -132.94(10) . . . . ?
C7 O1 P1 C1 -7.40(10) . . . . ?
C7 O1 P1 C23 111.33(10) . . . . ?
C18 O2 P1 O1 -74.3(5) . . . . ?
C18 O2 P1 C12 -10.04(11) . . . . ?
C18 O2 P1 C1 -135.60(11) . . . . ?
C18 O2 P1 C23 105.51(11) . . . . ?
C17 C12 P1 O1 -177.61(12) . . . . ?
C13 C12 P1 O1 -0.32(14) . . . . ?
C17 C12 P1 O2 7.77(12) . . . . ?
C13 C12 P1 O2 -174.94(14) . . . . ?
C17 C12 P1 C1 95.78(13) . . . . ?
C13 C12 P1 C1 -86.94(15) . . . . ?
C17 C12 P1 C23 -83.38(13) . . . . ?
C13 C12 P1 C23 93.90(15) . . . . ?
C6 C1 P1 O1 5.63(11) . . . . ?
C2 C1 P1 O1 -176.13(14) . . . . ?
C6 C1 P1 O2 -179.62(11) . . . . ?
C2 C1 P1 O2 -1.38(14) . . . . ?
C6 C1 P1 C12 94.21(12) . . . . ?
C2 C1 P1 C12 -87.55(15) . . . . ?
C6 C1 P1 C23 -86.65(12) . . . . ?
C2 C1 P1 C23 91.59(14) . . . . ?
C24 C23 P1 O1 61.09(12) . . . . ?
C28 C23 P1 O1 -123.61(11) . . . . ?
C24 C23 P1 O2 -118.89(11) . . . . ?
C28 C23 P1 O2 56.41(12) . . . . ?
C24 C23 P1 C12 -31.35(13) . . . . ?
C28 C23 P1 C12 143.95(11) . . . . ?
C24 C23 P1 C1 149.42(11) . . . . ?
C28 C23 P1 C1 -35.27(14) . . . . ?

loop_
_cod_related_entry_id
_cod_related_entry_database
_cod_related_entry_code
1 ChemSpider 30652668
